data_7043236
loop_
_publ_author_name
'Bhattacharyya, Sudipta'
'Purkait, Kallol'
'Mukherjee, Arindam'

_publ_section_title
;
 Ruthenium(II) p-Cymene Complexes of a Benzimidazole based Ligand Capable
 of VEGFR2 Inhibition: Hydrolysis, Reactivity and Cytotoxicity Studies
;
_journal_name_full 'Dalton Trans.'
_journal_paper_doi 10.1039/C7DT00938K
_journal_year 2017
_chemical_formula_moiety 'C28 H34 Br N6 Ru, Br'
_chemical_formula_sum 'C28 H34 Br2 N6 Ru'
_chemical_formula_weight 715.48
_chemical_name_systematic
;
 ? 
;
_space_group_crystal_system monoclinic
_space_group_IT_number 14
_space_group_name_Hall '-P 2yn'
_space_group_name_H-M_alt 'P 1 21/n 1'
_symmetry_space_group_name_Hall '-P 2yn'
_symmetry_space_group_name_H-M 'P 1 21/n 1'
_atom_sites_solution_hydrogens geom
_atom_sites_solution_primary direct
_atom_sites_solution_secondary difmap
_audit_creation_date 2016-08-16
_audit_creation_method
;
  Olex2 1.2-ac2
  (compiled 2012.03.27 svn.r2268, GUI svn.r4156)
;
_audit_update_record
;
2016-09-29 deposited with the CCDC.
2017-06-05 downloaded from the CCDC.
;
_cell_angle_alpha 90.00
_cell_angle_beta 111.225(3)
_cell_angle_gamma 90.00
_cell_formula_units_Z 4
_cell_length_a 14.2731(4)
_cell_length_b 11.5926(3)
_cell_length_c 18.4878(5)
_cell_measurement_reflns_used 11785
_cell_measurement_temperature 100.00(10)
_cell_measurement_theta_max 26.3550
_cell_measurement_theta_min 2.0870
_cell_volume 2851.53(15)
_computing_cell_refinement
;
CrysAlisPro, Agilent Technologies,
Version 1.171.37.33c (release 11-04-2014 CrysAlis171 .NET)
(compiled Apr 11 2014,15:12:41)
;
_computing_data_collection
;
CrysAlisPro, Agilent Technologies,
Version 1.171.37.33c (release 11-04-2014 CrysAlis171 .NET)
(compiled Apr 11 2014,15:12:41)
;
_computing_data_reduction
;
CrysAlisPro, Agilent Technologies,
Version 1.171.37.33c (release 11-04-2014 CrysAlis171 .NET)
(compiled Apr 11 2014,15:12:41)
;
_computing_molecular_graphics
;
O. V. Dolomanov, L. J. Bourhis, R. J. Gildea, J. A. K. Howard and H. Puschmann,
OLEX2: a complete structure solution, refinement and analysis program.
J. Appl. Cryst. (2009). 42, 339-341.
;
_computing_publication_material
;
O. V. Dolomanov, L. J. Bourhis, R. J. Gildea, J. A. K. Howard and H. Puschmann,
OLEX2: a complete structure solution, refinement and analysis program.
J. Appl. Cryst. (2009). 42, 339-341.
;
_computing_structure_refinement
;
SHELXL, G.M. Sheldrick, Acta Cryst.
(2008). A64, 112-122
;
_computing_structure_solution
;
SHELXS, G.M. Sheldrick, Acta Cryst.
(2008). A64, 112-122
;
_diffrn_ambient_environment N~2~
_diffrn_ambient_temperature 100.00(10)
_diffrn_detector 'CCD plate'
_diffrn_detector_area_resol_mean 7.9580
_diffrn_detector_type Eos
_diffrn_measured_fraction_theta_full 0.9995
_diffrn_measured_fraction_theta_max 0.9995
_diffrn_measurement_details
;
#__ type_ start__ end____ width___ exp.time_
  1 omega   35.00  122.00   1.0000   30.0000
omega____ theta____ kappa____ phi______ frames
    -       27.8622  178.0000  -90.0000 87

#__ type_ start__ end____ width___ exp.time_
  2 omega   24.00  104.00   1.0000   30.0000
omega____ theta____ kappa____ phi______ frames
    -       27.8622   57.0000  -60.0000 80

#__ type_ start__ end____ width___ exp.time_
  3 omega  -20.00   82.00   1.0000   30.0000
omega____ theta____ kappa____ phi______ frames
    -       27.8622  -99.0000  -90.0000 102

#__ type_ start__ end____ width___ exp.time_
  4 omega  -48.00   80.00   1.0000   30.0000
omega____ theta____ kappa____ phi______ frames
    -       27.8622  -38.0000   90.0000 128

#__ type_ start__ end____ width___ exp.time_
  5 omega   61.00  117.00   1.0000   30.0000
omega____ theta____ kappa____ phi______ frames
    -       27.8622  178.0000 -180.0000 56

#__ type_ start__ end____ width___ exp.time_
  6 omega  -10.00  109.00   1.0000   30.0000
omega____ theta____ kappa____ phi______ frames
    -       27.8622   38.0000   60.0000 119
;
_diffrn_measurement_device 'four-circle diffractometer'
_diffrn_measurement_device_type 'SuperNova, Dual, Cu at zero, Eos'
_diffrn_measurement_method '\w scans'
_diffrn_orient_matrix_UB_11 -0.0445527000
_diffrn_orient_matrix_UB_12 0.0094861000
_diffrn_orient_matrix_UB_13 0.0077729000
_diffrn_orient_matrix_UB_21 0.0094015000
_diffrn_orient_matrix_UB_22 0.0602125000
_diffrn_orient_matrix_UB_23 0.0022272000
_diffrn_orient_matrix_UB_31 -0.0277519000
_diffrn_orient_matrix_UB_32 0.0050823000
_diffrn_orient_matrix_UB_33 -0.0403601000
_diffrn_radiation_monochromator mirror
_diffrn_radiation_probe x-ray
_diffrn_radiation_type 'Mo K\a'
_diffrn_radiation_wavelength 0.71073
_diffrn_reflns_av_R_equivalents 0.0351
_diffrn_reflns_av_unetI/netI 0.0309
_diffrn_reflns_limit_h_max 17
_diffrn_reflns_limit_h_min -14
_diffrn_reflns_limit_k_max 14
_diffrn_reflns_limit_k_min -14
_diffrn_reflns_limit_l_max 18
_diffrn_reflns_limit_l_min -23
_diffrn_reflns_number 23086
_diffrn_reflns_theta_full 26.37
_diffrn_reflns_theta_max 26.37
_diffrn_reflns_theta_min 2.25
_diffrn_source 'SuperNova (Mo) X-ray Source'
_exptl_absorpt_coefficient_mu 3.381
_exptl_absorpt_correction_T_max 1.00000
_exptl_absorpt_correction_T_min 0.59868
_exptl_absorpt_correction_type multi-scan
_exptl_absorpt_process_details
;
CrysAlisPro, Agilent Technologies,
Version 1.171.37.33c (release 11-04-2014 CrysAlis171 .NET)
(compiled Apr 11 2014,15:12:41)
Empirical absorption correction using spherical harmonics,
 implemented in SCALE3 ABSPACK scaling algorithm.
Empirical absorption correction using spherical harmonics,
 implemented in SCALE3 ABSPACK scaling algorithm.
;
_exptl_crystal_colour 'metallic reddish orange'
_exptl_crystal_colour_lustre metallic
_exptl_crystal_colour_modifier reddish
_exptl_crystal_colour_primary orange
_exptl_crystal_density_diffrn 1.667
_exptl_crystal_density_method 'not measured'
_exptl_crystal_description block
_exptl_crystal_F_000 1432
_exptl_crystal_preparation 'Dichloromethane hexane layer'
_exptl_crystal_size_max 0.5376
_exptl_crystal_size_mid 0.37
_exptl_crystal_size_min 0.1658
_refine_diff_density_max 0.650
_refine_diff_density_min -0.692
_refine_diff_density_rms 0.087
_refine_ls_extinction_method none
_refine_ls_goodness_of_fit_ref 1.044
_refine_ls_hydrogen_treatment mixed
_refine_ls_matrix_type full
_refine_ls_number_parameters 341
_refine_ls_number_reflns 5820
_refine_ls_number_restraints 0
_refine_ls_restrained_S_all 1.044
_refine_ls_R_factor_all 0.0305
_refine_ls_R_factor_gt 0.0257
_refine_ls_shift/su_max 0.002
_refine_ls_shift/su_mean 0.000
_refine_ls_structure_factor_coef Fsqd
_refine_ls_weighting_details 'calc w=1/[\s^2^(Fo^2^)+(0.0378P)^2^+2.2125P] where P=(Fo^2^+2Fc^2^)/3'
_refine_ls_weighting_scheme calc
_refine_ls_wR_factor_gt 0.0680
_refine_ls_wR_factor_ref 0.0706
_reflns_number_gt 5243
_reflns_number_total 5820
_reflns_threshold_expression >2sigma(I)
_cod_data_source_file c7dt00938k2.cif
_cod_data_source_block Complex-2
_cod_original_cell_volume 2851.53(13)
_cod_database_code 7043236
_chemical_oxdiff_formula 'Ru1 C28 H34 N6 Br2'
_reflns_odcompleteness_completeness 99.95
_reflns_odcompleteness_iscentric 1
_reflns_odcompleteness_theta 26.32

loop_
_space_group_symop_id
_space_group_symop_operation_xyz
1 'x, y, z'
2 '-x+1/2, y+1/2, -z+1/2'
3 '-x, -y, -z'
4 'x-1/2, -y-1/2, z-1/2'

loop_
_atom_site_label
_atom_site_type_symbol
_atom_site_fract_x
_atom_site_fract_y
_atom_site_fract_z
_atom_site_U_iso_or_equiv
_atom_site_adp_type
_atom_site_occupancy
_atom_site_symmetry_multiplicity
_atom_site_calc_flag
_atom_site_refinement_flags
Ru1 Ru 0.804519(14) 0.527742(17) 0.166386(11) 0.01062(6) Uani 1 1 d .
Br1 Br 0.683498(19) 0.69553(2) 0.147073(15) 0.01627(7) Uani 1 1 d .
Br2 Br 1.17606(2) 0.91173(2) 0.360692(15) 0.02100(8) Uani 1 1 d .
N3 N 0.90694(15) 0.65554(18) 0.16493(12) 0.0119(4) Uani 1 1 d .
N4 N 1.02332(16) 0.79041(18) 0.21279(12) 0.0144(4) Uani 1 1 d .
H4 H 1.0735 0.8267 0.2453 0.017 Uiso 1 1 calc R
N2 N 0.94390(16) 0.61289(18) 0.33255(12) 0.0136(4) Uani 1 1 d .
N5 N 1.08232(16) 0.52797(18) 0.30769(12) 0.0148(4) Uani 1 1 d .
N6 N 1.06323(19) 0.43370(19) 0.34487(13) 0.0204(5) Uani 1 1 d .
N1 N 0.85112(16) 0.56879(18) 0.28699(12) 0.0134(4) Uani 1 1 d .
C8 C 0.89605(19) 0.7383(2) 0.10744(14) 0.0124(5) Uani 1 1 d .
C13 C 0.96868(19) 0.8239(2) 0.13776(15) 0.0134(5) Uani 1 1 d .
C12 C 0.9741(2) 0.9215(2) 0.09544(15) 0.0165(5) Uani 1 1 d .
H12 H 1.0233 0.9776 0.1158 0.020 Uiso 1 1 calc R
C25 C 0.9917(2) 0.3617(2) 0.14346(16) 0.0168(5) Uani 1 1 d .
H25 H 1.0322 0.3782 0.1978 0.020 Uiso 1 1 calc R
C2 C 0.9534(2) 0.6221(2) 0.40845(15) 0.0168(5) Uani 1 1 d .
C1 C 1.02386(19) 0.6342(2) 0.30432(14) 0.0140(5) Uani 1 1 d .
H1 H 1.0695 0.6895 0.3400 0.017 Uiso 1 1 calc R
C4 C 0.8016(2) 0.5566(2) 0.33602(16) 0.0174(6) Uani 1 1 d .
C23 C 0.7405(2) 0.3566(2) 0.17608(16) 0.0172(5) Uani 1 1 d .
H23 H 0.7166 0.3266 0.2128 0.021 Uiso 1 1 calc R
C7 C 0.98416(19) 0.6910(2) 0.22588(15) 0.0134(5) Uani 1 1 d .
C9 C 0.8247(2) 0.7477(2) 0.03221(15) 0.0165(5) Uani 1 1 d .
H9 H 0.7762 0.6911 0.0113 0.020 Uiso 1 1 calc R
C16 C 1.1385(2) 0.3620(3) 0.35211(16) 0.0240(6) Uani 1 1 d .
C10 C 0.8296(2) 0.8447(2) -0.00973(15) 0.0184(6) Uani 1 1 d .
H10 H 0.7833 0.8534 -0.0600 0.022 Uiso 1 1 calc R
C3 C 0.8629(2) 0.5891(2) 0.41113(16) 0.0201(6) Uani 1 1 d .
H3 H 0.8453 0.5884 0.4549 0.024 Uiso 1 1 calc R
C14 C 1.1703(2) 0.5175(2) 0.29440(16) 0.0191(6) Uani 1 1 d .
C19 C 0.8824(2) 0.3839(2) 0.13148(15) 0.0147(5) Uani 1 1 d .
C20 C 0.8139(2) 0.4402(2) 0.06432(15) 0.0152(5) Uani 1 1 d .
H20 H 0.8371 0.4674 0.0265 0.018 Uiso 1 1 calc R
C21 C 0.7126(2) 0.4551(2) 0.05433(15) 0.0171(5) Uani 1 1 d .
H21 H 0.6702 0.4941 0.0108 0.021 Uiso 1 1 calc R
C24 C 0.8440(2) 0.3460(2) 0.18806(15) 0.0153(5) Uani 1 1 d .
H24 H 0.8874 0.3135 0.2339 0.018 Uiso 1 1 calc R
C11 C 0.9024(2) 0.9306(2) 0.02146(16) 0.0189(6) Uani 1 1 d .
H11 H 0.9024 0.9953 -0.0083 0.023 Uiso 1 1 calc R
C22 C 0.6731(2) 0.4114(2) 0.10981(16) 0.0171(6) Uani 1 1 d .
C6 C 0.6961(2) 0.5145(3) 0.31170(17) 0.0221(6) Uani 1 1 d .
H6A H 0.6615 0.5306 0.2576 0.033 Uiso 1 1 calc R
H6B H 0.6626 0.5528 0.3415 0.033 Uiso 1 1 calc R
H6C H 0.6962 0.4328 0.3203 0.033 Uiso 1 1 calc R
C5 C 1.0493(2) 0.6568(3) 0.47051(16) 0.0240(6) Uani 1 1 d .
H5A H 1.1004 0.6010 0.4739 0.036 Uiso 1 1 calc R
H5B H 1.0398 0.6606 0.5193 0.036 Uiso 1 1 calc R
H5C H 1.0696 0.7310 0.4584 0.036 Uiso 1 1 calc R
C15 C 1.2066(2) 0.4099(3) 0.32123(17) 0.0236(6) Uani 1 1 d .
H15 H 1.2645 0.3756 0.3194 0.028 Uiso 1 1 calc R
C26 C 1.0313(2) 0.4354(3) 0.09271(17) 0.0239(6) Uani 1 1 d .
H26A H 0.9990 0.4130 0.0394 0.036 Uiso 1 1 calc R
H26B H 1.1026 0.4244 0.1081 0.036 Uiso 1 1 calc R
H26C H 1.0175 0.5151 0.0986 0.036 Uiso 1 1 calc R
C27 C 1.0038(2) 0.2328(3) 0.1285(2) 0.0295(7) Uani 1 1 d .
H27A H 0.9838 0.1871 0.1637 0.044 Uiso 1 1 calc R
H27B H 1.0729 0.2170 0.1364 0.044 Uiso 1 1 calc R
H27C H 0.9624 0.2140 0.0761 0.044 Uiso 1 1 calc R
C17 C 1.2114(2) 0.6085(3) 0.25703(18) 0.0243(6) Uani 1 1 d .
H17A H 1.1667 0.6192 0.2043 0.036 Uiso 1 1 calc R
H17B H 1.2762 0.5851 0.2577 0.036 Uiso 1 1 calc R
H17C H 1.2177 0.6796 0.2850 0.036 Uiso 1 1 calc R
C28 C 0.5649(2) 0.4282(3) 0.09861(19) 0.0257(7) Uani 1 1 d .
H28A H 0.5515 0.3935 0.1411 0.039 Uiso 1 1 calc R
H28B H 0.5234 0.3926 0.0509 0.039 Uiso 1 1 calc R
H28C H 0.5501 0.5092 0.0967 0.039 Uiso 1 1 calc R
C18 C 1.1414(3) 0.2460(3) 0.3892(2) 0.0413(9) Uani 1 1 d .
H18A H 1.2012 0.2401 0.4347 0.062 Uiso 1 1 calc R
H18B H 1.1414 0.1864 0.3532 0.062 Uiso 1 1 calc R
H18C H 1.0835 0.2375 0.4035 0.062 Uiso 1 1 calc R

loop_
_atom_site_aniso_label
_atom_site_aniso_U_11
_atom_site_aniso_U_22
_atom_site_aniso_U_33
_atom_site_aniso_U_23
_atom_site_aniso_U_13
_atom_site_aniso_U_12
Ru1 0.01095(11) 0.00947(11) 0.01214(11) 0.00017(7) 0.00502(8) -0.00106(7)
Br1 0.01609(14) 0.01455(13) 0.01847(14) 0.00084(10) 0.00662(11) 0.00209(10)
Br2 0.01866(15) 0.02357(16) 0.01906(15) -0.00208(11) 0.00475(11) -0.00368(11)
N3 0.0120(10) 0.0113(10) 0.0121(10) 0.0016(8) 0.0039(8) 0.0001(8)
N4 0.0127(11) 0.0133(11) 0.0156(11) 0.0001(9) 0.0031(9) -0.0032(9)
N2 0.0146(11) 0.0130(11) 0.0114(10) 0.0001(8) 0.0026(9) 0.0011(9)
N5 0.0159(11) 0.0124(11) 0.0150(11) 0.0013(9) 0.0043(9) 0.0010(9)
N6 0.0289(13) 0.0134(11) 0.0202(12) 0.0049(9) 0.0104(10) 0.0035(10)
N1 0.0132(11) 0.0118(11) 0.0160(11) 0.0004(8) 0.0062(9) -0.0006(8)
C8 0.0126(12) 0.0124(12) 0.0136(12) 0.0002(10) 0.0066(10) 0.0003(10)
C13 0.0127(13) 0.0143(13) 0.0145(12) 0.0002(10) 0.0064(10) 0.0012(10)
C12 0.0175(14) 0.0144(13) 0.0215(14) 0.0015(11) 0.0116(11) -0.0025(10)
C25 0.0157(13) 0.0168(13) 0.0188(13) -0.0036(11) 0.0074(11) 0.0012(11)
C2 0.0258(15) 0.0109(12) 0.0119(12) 0.0018(10) 0.0048(11) 0.0049(11)
C1 0.0140(13) 0.0123(12) 0.0147(13) 0.0004(10) 0.0042(10) 0.0009(10)
C4 0.0245(15) 0.0127(13) 0.0194(14) 0.0051(11) 0.0133(12) 0.0044(11)
C23 0.0215(14) 0.0119(13) 0.0229(14) -0.0015(11) 0.0138(12) -0.0047(11)
C7 0.0124(12) 0.0114(12) 0.0174(13) 0.0003(10) 0.0067(10) 0.0006(10)
C9 0.0157(13) 0.0194(14) 0.0157(13) -0.0005(11) 0.0074(11) -0.0024(11)
C16 0.0296(16) 0.0200(15) 0.0196(14) 0.0012(12) 0.0056(12) 0.0086(13)
C10 0.0176(14) 0.0243(15) 0.0142(13) 0.0046(11) 0.0068(11) 0.0013(11)
C3 0.0311(16) 0.0159(13) 0.0180(14) 0.0037(11) 0.0144(12) 0.0059(12)
C14 0.0149(13) 0.0229(15) 0.0171(13) -0.0051(11) 0.0029(11) 0.0018(11)
C19 0.0178(13) 0.0106(12) 0.0174(13) -0.0036(10) 0.0082(11) -0.0025(10)
C20 0.0196(14) 0.0130(13) 0.0143(13) -0.0036(10) 0.0077(11) -0.0045(10)
C21 0.0177(13) 0.0123(12) 0.0166(13) -0.0042(10) 0.0005(11) -0.0022(10)
C24 0.0175(13) 0.0089(12) 0.0178(13) 0.0000(10) 0.0043(11) -0.0001(10)
C11 0.0222(14) 0.0174(14) 0.0224(14) 0.0073(11) 0.0143(12) 0.0026(11)
C22 0.0144(13) 0.0113(12) 0.0247(14) -0.0052(11) 0.0059(11) -0.0045(10)
C6 0.0227(15) 0.0230(15) 0.0275(15) 0.0026(12) 0.0173(13) 0.0013(12)
C5 0.0299(16) 0.0230(15) 0.0139(13) 0.0011(11) 0.0016(12) 0.0042(12)
C15 0.0191(15) 0.0240(15) 0.0239(15) -0.0050(12) 0.0034(12) 0.0073(12)
C26 0.0211(15) 0.0270(16) 0.0282(16) 0.0020(13) 0.0144(13) 0.0000(12)
C27 0.0250(16) 0.0233(16) 0.047(2) -0.0023(14) 0.0208(15) 0.0051(13)
C17 0.0181(14) 0.0249(15) 0.0340(17) -0.0054(13) 0.0143(13) -0.0012(12)
C28 0.0139(14) 0.0219(15) 0.0396(18) -0.0024(13) 0.0077(13) -0.0047(12)
C18 0.060(2) 0.0232(17) 0.045(2) 0.0137(16) 0.0243(19) 0.0177(17)

loop_
_atom_type_symbol
_atom_type_description
_atom_type_scat_dispersion_real
_atom_type_scat_dispersion_imag
_atom_type_scat_source
C C 0.0033 0.0016 'International Tables Vol C Tables 4.2.6.8 and 6.1.1.4'
H H 0.0000 0.0000 'International Tables Vol C Tables 4.2.6.8 and 6.1.1.4'
Br Br -0.2901 2.4595 'International Tables Vol C Tables 4.2.6.8 and 6.1.1.4'
N N 0.0061 0.0033 'International Tables Vol C Tables 4.2.6.8 and 6.1.1.4'
Ru Ru -1.2594 0.8363 'International Tables Vol C Tables 4.2.6.8 and 6.1.1.4'

loop_
_exptl_crystal_face_index_h
_exptl_crystal_face_index_k
_exptl_crystal_face_index_l
_exptl_crystal_face_perp_dist
_exptl_oxdiff_crystal_face_indexfrac_h
_exptl_oxdiff_crystal_face_indexfrac_k
_exptl_oxdiff_crystal_face_indexfrac_l
_exptl_oxdiff_crystal_face_x
_exptl_oxdiff_crystal_face_y
_exptl_oxdiff_crystal_face_z
-2 0 -23 0.2110 -1.9997 -0.0005 -22.9999 -0.0897 -0.0701 0.9838
2 -3 -25 0.2085 2.0002 -3.0005 -24.9998 -0.3119 -0.2175 0.9382
-11 8 -11 0.2072 -10.9995 7.9995 -11.0002 0.4804 0.3538 0.7899
-14 11 11 0.1393 -13.9996 10.9998 10.9997 0.8136 0.5552 0.0005
-2 -1 -23 0.2094 -1.9997 -1.0005 -22.9999 -0.0992 -0.1303 0.9787
-10 14 3 0.1765 -9.9996 13.9998 2.9997 0.6016 0.7556 0.2276
-1 -3 -24 0.2125 -0.9997 -3.0005 -23.9999 -0.1705 -0.2435 0.9811
-3 -4 -22 0.2386 -2.9997 -4.0005 -21.9999 -0.0753 -0.3181 0.9508
-2 16 -4 0.1664 -1.9998 15.9998 -4.0002 0.2098 0.9357 0.2983
-8 -7 -16 0.2647 -7.9995 -7.0005 -16.0000 0.1656 -0.5324 0.8322
-10 -5 -15 0.2601 -9.9995 -5.0006 -15.0000 0.2815 -0.4285 0.8575
-9 -1 -17 0.2255 -8.9995 -1.0006 -17.0000 0.2593 -0.1827 0.9308
13 7 -21 0.1043 12.9998 6.9999 -20.9998 -0.6760 0.4969 0.5224
-7 1 -19 0.2112 -6.9995 0.9994 -19.0000 0.1736 -0.0479 0.9662
18 2 -19 0.1074 17.9996 2.0001 -18.9997 -0.9306 0.2473 0.2775
19 -2 -17 0.1213 18.9995 -1.9999 -16.9997 -0.9976 0.0203 0.1487
-6 2 -20 0.2105 -5.9996 1.9994 -20.0000 0.1308 0.0194 0.9839
-5 2 -21 0.2122 -4.9996 1.9994 -21.0000 0.0785 0.0266 0.9965
17 -7 -17 0.1302 16.9996 -6.9999 -16.9996 -0.9559 -0.2995 0.1788
12 -12 -13 0.1477 11.9997 -11.9999 -12.9997 -0.7495 -0.6387 0.1307
-6 3 -20 0.2094 -5.9995 2.9994 -20.0000 0.1403 0.0797 0.9889
-4 2 -22 0.2053 -3.9996 1.9994 -22.0000 0.0262 0.0338 1.0091
7 -15 -7 0.1656 6.9998 -14.9999 -6.9997 -0.5086 -0.8530 0.0120
0 -16 1 0.1848 -0.0001 -15.9999 1.0002 -0.1440 -0.9612 -0.1217
-4 3 -22 0.2122 -3.9996 2.9994 -22.0000 0.0356 0.0940 1.0142
-6 -2 -20 0.2262 -5.9996 -2.0006 -20.0000 0.0929 -0.2214 0.9635
-9 -14 11 0.1503 -8.9998 -14.0000 11.0000 0.3537 -0.9031 -0.2653
-13 -2 -12 0.2350 -12.9994 -2.0006 -12.0001 0.4669 -0.2694 0.8349
-17 -6 17 0.0982 -16.9996 -6.0001 16.9998 0.8326 -0.4832 -0.2448
-18 -3 18 0.0879 -17.9996 -3.0001 17.9997 0.9134 -0.3098 -0.2422
-19 0 18 0.0984 -18.9995 -0.0001 17.9997 0.9864 -0.1385 -0.1992
-18 4 17 0.0911 -17.9995 3.9999 16.9997 0.9720 0.1095 -0.1663
-2 1 -23 0.2070 -1.9997 0.9995 -22.9999 -0.0802 -0.0098 0.9889
-1 -1 -24 0.1996 -0.9997 -1.0005 -23.9999 -0.1515 -0.1231 0.9913
-1 -2 -23 0.2107 -0.9997 -2.0005 -22.9999 -0.1532 -0.1811 0.9459
-1 -7 -21 0.2465 -0.9997 -7.0004 -20.9998 -0.1851 -0.4777 0.8397
-6 -8 -18 0.2809 -5.9996 -8.0005 -17.9999 0.0515 -0.5782 0.8523
-9 -4 -17 0.2580 -8.9995 -4.0006 -17.0000 0.2309 -0.3634 0.9155
-11 -3 -15 0.2434 -10.9994 -3.0006 -15.0000 0.3450 -0.3175 0.8954
-9 0 -17 0.2307 -8.9995 -0.0006 -17.0000 0.2688 -0.1225 0.9359
20 0 -14 0.1148 19.9995 0.0002 -13.9997 -0.9998 0.1569 0.0100
18 -3 -18 0.1232 17.9996 -2.9999 -17.9997 -0.9703 -0.0515 0.2117
9 -3 17 0.2084 8.9995 -2.9994 17.0001 -0.2973 -0.0581 -0.9511
2 -16 -1 0.1710 1.9999 -15.9999 -0.9998 -0.2486 -0.9468 -0.0965
-10 -9 -11 0.2619 -9.9995 -9.0005 -11.0000 0.2746 -0.6605 0.6757
-8 1 -19 0.2064 -7.9995 0.9994 -19.0000 0.2182 -0.0573 0.9939
-14 0 -12 0.2165 -13.9994 -0.0006 -12.0001 0.5304 -0.1584 0.8728
18 0 -19 0.1105 17.9996 0.0001 -18.9997 -0.9496 0.1269 0.2673
18 3 -18 0.0779 17.9996 3.0001 -17.9997 -0.9134 0.3098 0.2422
-3 -5 -22 0.2385 -2.9997 -5.0005 -21.9999 -0.0848 -0.3783 0.9457
6 14 -14 0.1459 6.0000 13.9998 -14.0000 -0.2433 0.8682 0.4697
-9 -3 -17 0.2451 -8.9995 -3.0006 -17.0000 0.2403 -0.3031 0.9206
19 2 -18 0.1006 18.9995 2.0001 -17.9997 -0.9674 0.2590 0.2094

loop_
_geom_angle_atom_site_label_1
_geom_angle_atom_site_label_2
_geom_angle_atom_site_label_3
_geom_angle
N3 Ru1 Br1 84.17(6)
N3 Ru1 N1 84.29(8)
N3 Ru1 C23 161.12(9)
N3 Ru1 C19 95.88(9)
N3 Ru1 C20 93.23(9)
N3 Ru1 C21 116.43(9)
N3 Ru1 C24 123.54(9)
N3 Ru1 C22 153.31(9)
N1 Ru1 Br1 85.13(6)
N1 Ru1 C23 95.54(9)
N1 Ru1 C19 118.03(9)
N1 Ru1 C20 155.45(9)
N1 Ru1 C21 158.47(9)
N1 Ru1 C24 93.51(9)
N1 Ru1 C22 120.88(9)
C23 Ru1 Br1 114.66(7)
C23 Ru1 C19 67.48(9)
C23 Ru1 C22 36.78(10)
C19 Ru1 Br1 156.78(7)
C19 Ru1 C22 80.52(10)
C20 Ru1 Br1 119.00(7)
C20 Ru1 C23 79.08(10)
C20 Ru1 C19 37.78(10)
C20 Ru1 C22 67.69(10)
C21 Ru1 Br1 91.00(7)
C21 Ru1 C23 66.89(10)
C21 Ru1 C19 68.10(10)
C21 Ru1 C20 37.40(10)
C21 Ru1 C22 37.73(10)
C24 Ru1 Br1 152.05(7)
C24 Ru1 C23 37.58(10)
C24 Ru1 C19 37.47(9)
C24 Ru1 C20 67.54(10)
C24 Ru1 C21 80.09(10)
C24 Ru1 C22 67.71(10)
C22 Ru1 Br1 89.05(7)
C8 N3 Ru1 127.66(17)
C7 N3 Ru1 125.47(17)
C7 N3 C8 105.2(2)
C7 N4 C13 107.6(2)
N1 N2 C1 123.6(2)
C2 N2 N1 111.8(2)
C2 N2 C1 124.3(2)
N6 N5 C1 118.3(2)
C14 N5 N6 112.4(2)
C14 N5 C1 127.4(2)
C16 N6 N5 104.5(2)
N2 N1 Ru1 125.78(16)
C4 N1 Ru1 129.76(19)
C4 N1 N2 104.4(2)
N3 C8 C9 130.5(2)
C13 C8 N3 108.7(2)
C13 C8 C9 120.8(2)
N4 C13 C8 105.7(2)
N4 C13 C12 131.9(2)
C12 C13 C8 122.4(2)
C11 C12 C13 116.4(2)
C19 C25 C26 114.0(2)
C19 C25 C27 108.3(2)
C26 C25 C27 110.0(2)
N2 C2 C3 105.8(2)
N2 C2 C5 122.3(2)
C3 C2 C5 131.8(2)
N2 C1 N5 110.6(2)
N2 C1 C7 110.7(2)
N5 C1 C7 114.6(2)
N1 C4 C3 110.4(2)
N1 C4 C6 123.5(3)
C3 C4 C6 126.1(2)
C24 C23 Ru1 69.73(14)
C22 C23 Ru1 72.37(15)
C22 C23 C24 121.4(2)
N3 C7 N4 112.7(2)
N3 C7 C1 126.2(2)
N4 C7 C1 120.9(2)
C10 C9 C8 117.0(2)
N6 C16 C15 111.4(3)
N6 C16 C18 119.6(3)
C15 C16 C18 129.0(3)
C9 C10 C11 121.8(2)
C2 C3 C4 107.4(2)
N5 C14 C15 105.4(2)
N5 C14 C17 124.1(2)
C15 C14 C17 130.5(3)
C25 C19 Ru1 132.86(18)
C20 C19 Ru1 69.75(14)
C20 C19 C25 123.2(2)
C24 C19 Ru1 69.54(14)
C24 C19 C25 119.5(2)
C24 C19 C20 117.2(2)
C19 C20 Ru1 72.48(14)
C21 C20 Ru1 70.97(15)
C21 C20 C19 121.3(2)
C20 C21 Ru1 71.63(15)
C20 C21 C22 121.2(2)
C22 C21 Ru1 73.33(15)
C23 C24 Ru1 72.68(15)
C19 C24 Ru1 72.99(15)
C19 C24 C23 121.2(2)
C12 C11 C10 121.6(2)
C23 C22 Ru1 70.85(15)
C23 C22 C21 117.5(2)
C23 C22 C28 121.7(2)
C21 C22 Ru1 68.95(14)
C21 C22 C28 120.7(3)
C28 C22 Ru1 129.47(19)
C14 C15 C16 106.2(3)

loop_
_geom_bond_atom_site_label_1
_geom_bond_atom_site_label_2
_geom_bond_distance
Ru1 Br1 2.5393(3)
Ru1 N3 2.088(2)
Ru1 N1 2.137(2)
Ru1 C23 2.219(3)
Ru1 C19 2.225(3)
Ru1 C20 2.189(3)
Ru1 C21 2.181(3)
Ru1 C24 2.180(3)
Ru1 C22 2.238(3)
N3 C8 1.398(3)
N3 C7 1.325(3)
N4 C13 1.378(3)
N4 C7 1.340(3)
N2 N1 1.385(3)
N2 C2 1.364(3)
N2 C1 1.438(3)
N5 N6 1.370(3)
N5 C1 1.476(3)
N5 C14 1.370(3)
N6 C16 1.326(4)
N1 C4 1.344(3)
C8 C13 1.397(4)
C8 C9 1.399(4)
C13 C12 1.394(4)
C12 C11 1.384(4)
C25 C19 1.517(4)
C25 C26 1.521(4)
C25 C27 1.541(4)
C2 C3 1.364(4)
C2 C5 1.488(4)
C1 C7 1.504(3)
C4 C3 1.399(4)
C4 C6 1.489(4)
C23 C24 1.418(4)
C23 C22 1.406(4)
C9 C10 1.383(4)
C16 C15 1.408(4)
C16 C18 1.503(4)
C10 C11 1.404(4)
C14 C15 1.372(4)
C14 C17 1.492(4)
C19 C20 1.430(4)
C19 C24 1.416(4)
C20 C21 1.401(4)
C21 C22 1.430(4)
C22 C28 1.495(4)
